data_4032035
loop_
_publ_author_name
'Ponomarenko, Maksym V.'
'Grabowsky, Simon'
'Pal, Rumpa'
'R\"oschenthaler, Gerd-Volker'
'Fokin, Andrey A.'

_publ_contact_author
;
Dr. Simon Grabowsky
Emmy Noether Research Group Leader
Universit&#x00E4;t Bremen
Fachbereich 2 - Biologie/Chemie
Leobener Str. NW2
28359 Bremen
Germany
E-Mail: simon.grabowsky@uni-bremen.de

;
_publ_section_title
;
 SF5-Enolates in Ti(IV)-Mediated Aldol Reactions.
;
_journal_issue 15
_journal_name_full 'The Journal of organic chemistry'
_journal_page_first 6783
_journal_page_last 6791
_journal_paper_doi 10.1021/acs.joc.6b00946
_journal_volume 81
_journal_year 2016
_chemical_compound_source 'see text'
_chemical_formula_moiety 'C10 H10 F5 N O5 S'
_chemical_formula_sum 'C10 H10 F5 N O5 S'
_chemical_formula_weight 351.25
_space_group_IT_number 14
_symmetry_cell_setting monoclinic
_symmetry_Int_Tables_number 14
_symmetry_space_group_name_Hall '-P 2ybc'
_symmetry_space_group_name_H-M 'P 1 21/c 1'
_atom_sites_solution_hydrogens mixed
_cell_angle_alpha 90
_cell_angle_beta 116.131(6)
_cell_angle_gamma 90
_cell_formula_units_Z 4
_cell_length_a 14.587(3)
_cell_length_b 6.5046(13)
_cell_length_c 15.2015(19)
_cell_measurement_reflns_used 60096
_cell_measurement_temperature 100(2)
_cell_measurement_theta_max 30.532
_cell_measurement_theta_min 2.691
_cell_volume 1294.9(4)
_computing_cell_refinement 'Bruker SAINT'
_computing_data_collection 'Bruker APEX2'
_computing_data_reduction 'Bruker SAINT'
_computing_molecular_graphics 'Bruker SHELXTL'
_computing_publication_material 'Bruker SHELXTL'
_computing_structure_refinement 'SHELXL-2014 (Sheldrick 2014)'
_computing_structure_solution 'SHELXS-97 (Sheldrick 2008)'
_diffrn_ambient_temperature 100(2)
_diffrn_measured_fraction_theta_full 0.997
_diffrn_measured_fraction_theta_max 0.995
_diffrn_measurement_device_type 'Bruker APEX-II CCD'
_diffrn_measurement_method '\f and \w scans'
_diffrn_radiation_probe x-ray
_diffrn_radiation_type MoK\a
_diffrn_radiation_wavelength 0.71073
_diffrn_reflns_av_R_equivalents 0.0354
_diffrn_reflns_av_unetI/netI 0.0188
_diffrn_reflns_Laue_measured_fraction_full 0.997
_diffrn_reflns_Laue_measured_fraction_max 0.995
_diffrn_reflns_limit_h_max 9
_diffrn_reflns_limit_h_min -9
_diffrn_reflns_limit_k_max 18
_diffrn_reflns_limit_k_min -20
_diffrn_reflns_limit_l_max 21
_diffrn_reflns_limit_l_min 0
_diffrn_reflns_number 60096
_diffrn_reflns_point_group_measured_fraction_full 0.997
_diffrn_reflns_point_group_measured_fraction_max 0.995
_diffrn_reflns_theta_full 25.242
_diffrn_reflns_theta_max 30.532
_diffrn_reflns_theta_min 2.691
_exptl_absorpt_coefficient_mu 0.338
_exptl_absorpt_correction_T_max 0.98793
_exptl_absorpt_correction_T_min 0.96108
_exptl_absorpt_correction_type numerical
_exptl_absorpt_process_details '(Busing, W.R. et al.,1957)'
_exptl_crystal_colour colorless
_exptl_crystal_density_diffrn 1.802
_exptl_crystal_density_method 'Not Measured'
_exptl_crystal_description block
_exptl_crystal_F_000 712
_exptl_crystal_size_max 0.317
_exptl_crystal_size_mid 0.272
_exptl_crystal_size_min 0.100
_refine_diff_density_max 0.572
_refine_diff_density_min -0.347
_refine_diff_density_rms 0.070
_refine_ls_extinction_method none
_refine_ls_goodness_of_fit_ref 1.010
_refine_ls_hydrogen_treatment mixed
_refine_ls_matrix_type full
_refine_ls_number_parameters 204
_refine_ls_number_reflns 3944
_refine_ls_number_restraints 0
_refine_ls_restrained_S_all 1.010
_refine_ls_R_factor_all 0.0416
_refine_ls_R_factor_gt 0.0340
_refine_ls_shift/su_max 0.001
_refine_ls_shift/su_mean 0.000
_refine_ls_structure_factor_coef Fsqd
_refine_ls_weighting_details 'w=1/[\s^2^(Fo^2^)+(0.0551P)^2^+0.6190P] where P=(Fo^2^+2Fc^2^)/3'
_refine_ls_weighting_scheme calc
_refine_ls_wR_factor_gt 0.0866
_refine_ls_wR_factor_ref 0.0917
_reflns_number_gt 3429
_reflns_number_total 3944
_reflns_threshold_expression 'I > 2\s(I)'
_cod_data_source_file jo6b00946_si_004.cif
_cod_data_source_block global
_cod_depositor_comments 'Adding full bibliography for 4032034--4032036.cif.'
_cod_original_sg_symbol_H-M 'P 21/c'
_cod_database_code 4032035

loop_
_space_group_symop_id
_space_group_symop_operation_xyz
1 x,y,z
2 -x,1/2+y,1/2-z
3 -x,-y,-z
4 x,1/2-y,1/2+z

loop_
_atom_site_label
_atom_site_type_symbol
_atom_site_fract_x
_atom_site_fract_y
_atom_site_fract_z
_atom_site_U_iso_or_equiv
_atom_site_adp_type
_atom_site_occupancy
_atom_site_site_symmetry_order
_atom_site_calc_flag
_atom_site_refinement_flags_posn
_atom_site_refinement_flags_adp
S1 S 0.59345(2) 0.52269(4) 0.68940(2) 0.01438(8) Uani 1 1 d . .
F1 F 0.49837(6) 0.47371(13) 0.58817(6) 0.02359(18) Uani 1 1 d . .
F2 F 0.65994(6) 0.54588(14) 0.63077(6) 0.02356(18) Uani 1 1 d . .
F3 F 0.56362(6) 0.75765(12) 0.67037(6) 0.02214(17) Uani 1 1 d . .
F4 F 0.51938(6) 0.49814(15) 0.73964(6) 0.02538(19) Uani 1 1 d . .
F5 F 0.61596(7) 0.28172(12) 0.69934(6) 0.02648(19) Uani 1 1 d . .
O1 O 0.65203(7) 0.51739(14) 0.93268(7) 0.01793(18) Uani 1 1 d . .
O4 O 1.14246(7) 0.73606(14) 1.24373(7) 0.01916(19) Uani 1 1 d . .
O5 O 1.03703(8) 0.84804(18) 1.29811(7) 0.0265(2) Uani 1 1 d . .
O2 O 0.74056(8) 0.25992(15) 0.90699(8) 0.0250(2) Uani 1 1 d . .
O3 O 0.76120(8) 0.88318(15) 0.77205(7) 0.0204(2) Uani 1 1 d . .
N1 N 1.05687(8) 0.79461(15) 1.23098(8) 0.0158(2) Uani 1 1 d . .
C10 C 0.65626(13) 0.4113(2) 1.01853(10) 0.0271(3) Uani 1 1 d . .
H10B H 0.6192 0.2808 0.9985 0.041 Uiso 1 1 calc R U
H10A H 0.6248 0.4972 1.0507 0.041 Uiso 1 1 calc R U
H10C H 0.7276 0.3843 1.0642 0.041 Uiso 1 1 calc R U
C1 C 0.70072(9) 0.42724(18) 0.88731(9) 0.0155(2) Uani 1 1 d . .
C2 C 0.70671(9) 0.56432(17) 0.80788(8) 0.0124(2) Uani 1 1 d . .
H2 H 0.7663 0.5122 0.7984 0.015 Uiso 1 1 calc R U
C3 C 0.73185(9) 0.79073(17) 0.84047(9) 0.0137(2) Uani 1 1 d . .
H3 H 0.6703 0.8613 0.8390 0.016 Uiso 1 1 calc R U
C4 C 0.81913(9) 0.79620(16) 0.94365(9) 0.0135(2) Uani 1 1 d . .
C9 C 0.79942(9) 0.84695(18) 1.02276(10) 0.0168(2) Uani 1 1 d . .
H9 H 0.7320 0.8821 1.0116 0.020 Uiso 1 1 calc R U
C8 C 0.87693(9) 0.84670(19) 1.11733(9) 0.0168(2) Uani 1 1 d . .
H8 H 0.8635 0.8784 1.1716 0.020 Uiso 1 1 calc R U
C7 C 0.97501(9) 0.79867(17) 1.13058(9) 0.0144(2) Uani 1 1 d . .
C5 C 0.91881(9) 0.75149(18) 0.95909(9) 0.0153(2) Uani 1 1 d . .
H5 H 0.9324 0.7199 0.9050 0.018 Uiso 1 1 calc R U
C6 C 0.99824(9) 0.75307(17) 1.05356(9) 0.0154(2) Uani 1 1 d . .
H6 H 1.0664 0.7237 1.0649 0.018 Uiso 1 1 calc R U
H3O H 0.7644(18) 1.011(4) 0.7842(17) 0.047(6) Uiso 1 1 d . .

loop_
_atom_site_aniso_label
_atom_site_aniso_U_11
_atom_site_aniso_U_22
_atom_site_aniso_U_33
_atom_site_aniso_U_23
_atom_site_aniso_U_13
_atom_site_aniso_U_12
S1 0.01557(14) 0.01643(13) 0.01234(14) 0.00051(9) 0.00724(11) -0.00015(10)
F1 0.0226(4) 0.0309(4) 0.0125(3) -0.0012(3) 0.0035(3) -0.0039(3)
F2 0.0239(4) 0.0354(4) 0.0174(4) 0.0012(3) 0.0147(3) 0.0023(3)
F3 0.0227(4) 0.0187(3) 0.0199(4) 0.0028(3) 0.0048(3) 0.0067(3)
F4 0.0151(4) 0.0464(5) 0.0164(4) 0.0023(3) 0.0086(3) -0.0052(3)
F5 0.0341(5) 0.0143(3) 0.0228(4) -0.0023(3) 0.0050(4) -0.0021(3)
O1 0.0223(4) 0.0195(4) 0.0145(4) 0.0011(3) 0.0104(4) -0.0026(3)
O4 0.0133(4) 0.0194(4) 0.0239(5) 0.0016(3) 0.0074(4) 0.0011(3)
O5 0.0244(5) 0.0358(6) 0.0187(5) -0.0054(4) 0.0090(4) 0.0051(4)
O2 0.0314(5) 0.0165(4) 0.0263(5) 0.0075(4) 0.0119(4) 0.0047(4)
O3 0.0246(5) 0.0165(4) 0.0211(5) 0.0057(3) 0.0109(4) -0.0028(3)
N1 0.0153(5) 0.0132(4) 0.0185(5) -0.0010(4) 0.0070(4) -0.0003(3)
C10 0.0361(8) 0.0323(7) 0.0149(6) 0.0023(5) 0.0131(6) -0.0103(6)
C1 0.0158(5) 0.0146(5) 0.0146(5) 0.0013(4) 0.0052(4) -0.0025(4)
C2 0.0130(5) 0.0118(4) 0.0134(5) 0.0015(4) 0.0066(4) 0.0010(4)
C3 0.0154(5) 0.0107(4) 0.0155(5) 0.0011(4) 0.0072(4) 0.0009(4)
C4 0.0144(5) 0.0093(4) 0.0170(5) -0.0001(4) 0.0069(4) 0.0001(4)
C9 0.0138(5) 0.0159(5) 0.0216(6) -0.0028(4) 0.0087(5) 0.0011(4)
C8 0.0164(5) 0.0168(5) 0.0192(6) -0.0031(4) 0.0096(5) 0.0009(4)
C7 0.0142(5) 0.0111(4) 0.0166(5) -0.0007(4) 0.0056(4) -0.0001(4)
C5 0.0170(5) 0.0131(5) 0.0190(6) -0.0001(4) 0.0107(5) 0.0006(4)
C6 0.0137(5) 0.0132(5) 0.0211(6) 0.0007(4) 0.0093(5) 0.0009(4)

loop_
_atom_type_symbol
_atom_type_description
_atom_type_scat_dispersion_real
_atom_type_scat_dispersion_imag
_atom_type_scat_source
C C 0.0033 0.0016 ' International Tables Vol C Tables 4.2.6.8 and 6.1.1.4'
H H 0.0000 0.0000 ' International Tables Vol C Tables 4.2.6.8 and 6.1.1.4'
F F 0.0171 0.0103 ' International Tables Vol C Tables 4.2.6.8 and 6.1.1.4'
N N 0.0061 0.0033 ' International Tables Vol C Tables 4.2.6.8 and 6.1.1.4'
O O 0.0106 0.0060 ' International Tables Vol C Tables 4.2.6.8 and 6.1.1.4'
S S 0.1246 0.1234 ' International Tables Vol C Tables 4.2.6.8 and 6.1.1.4'

loop_
_exptl_crystal_face_index_h
_exptl_crystal_face_index_k
_exptl_crystal_face_index_l
_exptl_crystal_face_perp_dist
-2.00 -1.00 2.00 0.0910
2.00 1.00 -2.00 0.0890
2.00 -3.00 -2.00 0.1470
-1.00 1.00 1.00 0.1250
-1.00 0.00 1.00 0.1300
1.00 0.00 -1.00 0.0940
2.00 1.00 -3.00 0.1080
-2.00 -1.00 3.00 0.0900
-2.00 2.00 -1.00 0.0950
2.00 -2.00 1.00 0.1200
-4.00 0.00 1.00 0.0620
4.00 0.00 -1.00 0.0320
4.00 1.00 4.00 0.1030
-4.00 -1.00 -4.00 0.1020
3.00 4.00 -2.00 0.0980
-4.00 1.00 -2.00 0.0850
2.00 -1.00 3.00 0.0850
-1.00 0.00 0.00 0.0500
1.00 0.00 0.00 0.0360

loop_
_geom_angle_atom_site_label_1
_geom_angle_atom_site_label_2
_geom_angle_atom_site_label_3
_geom_angle
F4 S1 F3 89.69(5)
F4 S1 F1 87.53(5)
F3 S1 F1 87.94(5)
F4 S1 F2 175.41(5)
F3 S1 F2 89.56(5)
F1 S1 F2 87.92(5)
F4 S1 F5 90.63(5)
F3 S1 F5 175.05(5)
F1 S1 F5 87.14(5)
F2 S1 F5 89.73(5)
F4 S1 C2 92.96(5)
F3 S1 C2 95.30(5)
F1 S1 C2 176.72(5)
F2 S1 C2 91.61(5)
F5 S1 C2 89.61(5)
C1 O1 C10 115.89(11)
C3 O3 H3O 105.1(16)
O5 N1 O4 123.27(11)
O5 N1 C7 118.56(10)
O4 N1 C7 118.16(10)
O1 C10 H10B 109.5
O1 C10 H10A 109.5
H10B C10 H10A 109.5
O1 C10 H10C 109.5
H10B C10 H10C 109.5
H10A C10 H10C 109.5
O2 C1 O1 125.43(12)
O2 C1 C2 122.06(12)
O1 C1 C2 112.45(10)
C1 C2 C3 112.91(10)
C1 C2 S1 110.18(8)
C3 C2 S1 115.81(8)
C1 C2 H2 105.7
C3 C2 H2 105.7
S1 C2 H2 105.7
O3 C3 C4 111.04(10)
O3 C3 C2 105.91(9)
C4 C3 C2 108.95(9)
O3 C3 H3 110.3
C4 C3 H3 110.3
C2 C3 H3 110.3
C9 C4 C5 119.95(11)
C9 C4 C3 119.82(11)
C5 C4 C3 120.23(11)
C8 C9 C4 120.78(11)
C8 C9 H9 119.6
C4 C9 H9 119.6
C9 C8 C7 117.97(12)
C9 C8 H8 121.0
C7 C8 H8 121.0
C6 C7 C8 122.98(11)
C6 C7 N1 119.02(11)
C8 C7 N1 117.99(11)
C6 C5 C4 120.20(12)
C6 C5 H5 119.9
C4 C5 H5 119.9
C7 C6 C5 118.08(11)
C7 C6 H6 121.0
C5 C6 H6 121.0

loop_
_geom_bond_atom_site_label_1
_geom_bond_atom_site_label_2
_geom_bond_distance
S1 F4 1.5820(9)
S1 F3 1.5804(9)
S1 F1 1.5852(9)
S1 F2 1.5872(9)
S1 F5 1.5949(9)
S1 C2 1.8509(12)
O1 C1 1.3249(16)
O1 C10 1.4534(16)
O4 N1 1.2362(14)
O5 N1 1.2272(15)
O2 C1 1.2077(15)
O3 C3 1.4208(15)
O3 H3O 0.85(3)
N1 C7 1.4664(16)
C10 H10B 0.9800
C10 H10A 0.9800
C10 H10C 0.9800
C1 C2 1.5341(16)
C2 C3 1.5456(16)
C2 H2 1.0000
C3 C4 1.5243(17)
C3 H3 1.0000
C4 C9 1.3936(18)
C4 C5 1.3976(17)
C9 C8 1.3832(17)
C9 H9 0.9500
C8 C7 1.3897(17)
C8 H8 0.9500
C7 C6 1.3868(18)
C5 C6 1.3925(17)
C5 H5 0.9500
C6 H6 0.9500

loop_
_geom_hbond_atom_site_label_D
_geom_hbond_atom_site_label_H
_geom_hbond_atom_site_label_A
_geom_hbond_distance_DH
_geom_hbond_distance_HA
_geom_hbond_distance_DA
_geom_hbond_angle_DHA
_geom_hbond_site_symmetry_A
C10 H10B F1 0.98 2.58 3.5492(18) 168.3 2_646
C2 H2 O4 1.00 2.35 3.2854(15) 154.5 3_767
C6 H6 O2 0.95 2.66 3.5876(19) 166.1 3_767

loop_
_geom_torsion_atom_site_label_1
_geom_torsion_atom_site_label_2
_geom_torsion_atom_site_label_3
_geom_torsion_atom_site_label_4
_geom_torsion
C10 O1 C1 O2 5.99(18)
C10 O1 C1 C2 -171.07(10)
O2 C1 C2 C3 -135.03(12)
O1 C1 C2 C3 42.14(13)
O2 C1 C2 S1 93.75(13)
O1 C1 C2 S1 -89.08(11)
F4 S1 C2 C1 37.45(9)
F3 S1 C2 C1 127.41(8)
F2 S1 C2 C1 -142.89(8)
F5 S1 C2 C1 -53.16(9)
F4 S1 C2 C3 -92.24(9)
F3 S1 C2 C3 -2.28(9)
F2 S1 C2 C3 87.43(9)
F5 S1 C2 C3 177.15(9)
C1 C2 C3 O3 164.93(9)
S1 C2 C3 O3 -66.72(11)
C1 C2 C3 C4 45.41(13)
S1 C2 C3 C4 173.77(8)
O3 C3 C4 C9 137.39(11)
C2 C3 C4 C9 -106.33(12)
O3 C3 C4 C5 -42.30(14)
C2 C3 C4 C5 73.98(13)
C5 C4 C9 C8 -2.31(18)
C3 C4 C9 C8 178.00(11)
C4 C9 C8 C7 1.34(18)
C9 C8 C7 C6 0.52(18)
C9 C8 C7 N1 -178.88(11)
O5 N1 C7 C6 175.35(11)
O4 N1 C7 C6 -5.11(16)
O5 N1 C7 C8 -5.23(16)
O4 N1 C7 C8 174.32(11)
C9 C4 C5 C6 1.41(17)
C3 C4 C5 C6 -178.90(10)
C8 C7 C6 C5 -1.38(18)
N1 C7 C6 C5 178.02(10)
C4 C5 C6 C7 0.39(17)
